data_2006792
loop_
_publ_author_name
'LeBlanc, Daren J.'
'Lock, Colin J.L.'

_publ_section_title
;<i>cyclo</i>-Hexakis[(2,4,6-triisopropylthiophenolato-<i>S</i>:<i>S</i>)gold(I)]
 Diethyl Ether Solvate
;
_journal_issue 12
_journal_name_full 'Acta Crystallographica Section C'
_journal_page_first 1765
_journal_page_last 1768
_journal_paper_doi 10.1107/S010827019700930X
_journal_volume 53
_journal_year 1997
_chemical_formula_iupac '[Au6 S6 (C15 H23)6] , C4 H10 O'
_chemical_formula_moiety 'C90 H138 Au6 S6,C4 H10 O1'
_chemical_formula_structural '(C15 H23 S1 Au1)6 (C4 H10 O1)1'
_chemical_formula_sum 'C94 H148 Au6 O S6'
_chemical_formula_weight 2668.28
_chemical_name_systematic
;
Hexa[2,4,6-tri(isopropyl)thiophenolatogold(I)] Diethyl Ether Solvate
;
_space_group_IT_number 14
_symmetry_cell_setting monoclinic
_symmetry_space_group_name_Hall '-P 2yn'
_symmetry_space_group_name_H-M 'P 1 21/n 1'
_audit_creation_method 'SHELXTL (Sheldrick, 1994)'
_cell_angle_alpha 90.00
_cell_angle_beta 110.08500(10)
_cell_angle_gamma 90.00
_cell_formula_units_Z 2
_cell_length_a 14.20870(10)
_cell_length_b 20.3168(3)
_cell_length_c 19.8322(2)
_cell_measurement_reflns_used 8192
_cell_measurement_temperature 300(2)
_cell_measurement_theta_max 26.37
_cell_measurement_theta_min 1.48
_cell_volume 5376.89(10)
_computing_cell_refinement 'SAINT (Siemens, 1996a)'
_computing_data_collection 'SMART (Siemens, 1996b)'
_computing_data_reduction SAINT
_computing_molecular_graphics SHELXTL
_computing_publication_material SHELXTL
_computing_structure_refinement SHELXTL
_computing_structure_solution 'SHELXTL (Sheldrick, 1994)'
_diffrn_ambient_temperature 300(2)
_diffrn_measurement_device 'Siemens SMART CCD diffractometer'
_diffrn_measurement_method '0.3\% rotations on \f or \w'
_diffrn_radiation_monochromator graphite
_diffrn_radiation_source 'rotating anode'
_diffrn_radiation_type MoK\a
_diffrn_radiation_wavelength 0.71073
_diffrn_reflns_av_R_equivalents 0.0936
_diffrn_reflns_av_sigmaI/netI 0.0872
_diffrn_reflns_limit_h_max 12
_diffrn_reflns_limit_h_min -17
_diffrn_reflns_limit_k_max 25
_diffrn_reflns_limit_k_min -25
_diffrn_reflns_limit_l_max 24
_diffrn_reflns_limit_l_min -24
_diffrn_reflns_number 42693
_diffrn_reflns_theta_max 26.43
_diffrn_reflns_theta_min 1.48
_exptl_absorpt_coefficient_mu 8.310
_exptl_absorpt_correction_T_max 0.607
_exptl_absorpt_correction_T_min 0.520
_exptl_absorpt_correction_type
;
empirical from redundant measurements (SADABS; Sheldrick, 1996)
;
_exptl_crystal_colour colourless
_exptl_crystal_density_diffrn 1.648
_exptl_crystal_density_meas 1.78(3)
_exptl_crystal_density_method 'suspension in CCl~4~/CH~2~I~2~'
_exptl_crystal_description parallelepiped
_exptl_crystal_F_000 2580
_exptl_crystal_size_max .20
_exptl_crystal_size_mid .10
_exptl_crystal_size_min .06
_refine_diff_density_max 0.737
_refine_diff_density_min -0.630
_refine_ls_extinction_method none
_refine_ls_goodness_of_fit_all 1.006
_refine_ls_goodness_of_fit_obs 1.173
_refine_ls_matrix_type full
_refine_ls_number_parameters 460
_refine_ls_number_reflns 10760
_refine_ls_number_restraints 0
_refine_ls_restrained_S_all 1.006
_refine_ls_restrained_S_obs 1.173
_refine_ls_R_factor_all 0.1142
_refine_ls_R_factor_obs .0533
_refine_ls_shift/esd_max 0.001
_refine_ls_shift/esd_mean 0.000
_refine_ls_structure_factor_coef F^2^
_refine_ls_weighting_details 'w = 1/[\s^2^(Fo^2^)+(0.0400P)^2^] where P=(Fo^2^+2Fc^2^)/3'
_refine_ls_weighting_scheme calc
_refine_ls_wR_factor_all 0.1049
_refine_ls_wR_factor_obs .0900
_reflns_number_observed 6000
_reflns_number_total 10760
_reflns_observed_criterion >2sigma(I)
_cod_data_source_file fg1278.cif
_cod_data_source_block FG1278
_cod_depositor_comments
;
The following automatic conversions were performed:
'_symmetry_cell_setting' value 'Monoclinic' changed to 'monoclinic'
according to '/home/saulius/struct/CIF-dictionaries/cif_core.dic'
dictionary named 'cif_core.dic' version 2.4.1 from 2010-06-29.

Automatic conversion script
Id: cif_fix_enum 1527 2010-12-29 10:47:43Z saulius 

The following automatic conversions were performed:

'_symmetry_cell_setting' value 'Monoclinic' changed to 'monoclinic'
according to /home/saulius/struct/CIF-dictionaries/cif_core.dic
dictionary named 'cif_core.dic' version 2.4.1 from 2010-06-29.

Automatic conversion script
Id: cif_fix_values 1715 2011-07-08 13:25:40Z adriana 

The following automatic conversions were performed:

'_refine_ls_weighting_scheme' value 'calc w =
1/[\s^2^(Fo^2^)+(0.0400P)^2^] where P=(Fo^2^+2Fc^2^)/3' was changed
to 'calc'. New tag '_refine_ls_weighting_details' was created. The
value of the new tag was set to 'w = 1/[\s^2^(Fo^2^)+(0.0400P)^2^]
where P=(Fo^2^+2Fc^2^)/3'.

Automatic conversion script
Id: cif_fix_values 3143 2015-03-26 13:38:13Z robertas 
;
_cod_original_cell_volume 5376.89(9)
_cod_original_sg_symbol_H-M 'P 21/n'
_cod_database_code 2006792

loop_
_symmetry_equiv_pos_as_xyz
'x, y, z'
'-x+1/2, y+1/2, -z+1/2'
'-x, -y, -z'
'x-1/2, -y-1/2, z-1/2'

loop_
_atom_site_aniso_label
_atom_site_aniso_U_11
_atom_site_aniso_U_22
_atom_site_aniso_U_33
_atom_site_aniso_U_12
_atom_site_aniso_U_13
_atom_site_aniso_U_23
Au1 .0498(2) .0506(2) .0625(3) -.0008(2) .0172(2) -.0014(2)
Au2 .0541(2) .0578(3) .0556(3) -.0012(2) .0184(2) -.0005(2)
Au3 .0585(2) .0605(3) .0567(3) .0064(2) .0219(2) -.0019(2)
S1 .0582(15) .057(2) .060(2) .0009(12) .0218(13) -.0032(13)
S2 .0524(14) .058(2) .063(2) -.0035(12) .0211(13) -.0030(14)
S3 .064(2) .057(2) .057(2) .0049(13) .0226(13) .0011(13)
C11 .056(6) .050(6) .051(6) -.003(5) .024(5) .005(5)
C12 .056(6) .069(7) .049(6) -.010(5) .025(5) .000(5)
C13 .063(7) .065(7) .072(8) -.012(6) .030(6) .007(6)
C14 .055(6) .065(7) .068(8) -.004(6) .026(6) .005(6)
C15 .058(6) .054(6) .066(7) .006(5) .023(5) .003(5)
C16 .052(6) .051(6) .045(6) -.007(5) .010(5) -.001(5)
C21 .045(5) .050(6) .065(7) -.005(4) .020(5) -.013(5)
C22 .060(6) .070(8) .072(8) -.011(6) .025(6) -.032(6)
C23 .081(8) .073(8) .082(9) .010(6) .029(7) -.035(7)
C24 .081(7) .059(7) .066(8) -.004(6) .029(6) -.011(6)
C25 .069(7) .075(8) .063(7) .004(6) .022(6) -.010(6)
C26 .065(6) .052(7) .075(8) -.019(5) .028(6) -.017(6)
C31 .061(6) .074(8) .057(7) .009(6) .017(6) -.006(6)
C32 .067(7) .089(9) .070(9) .020(6) .030(6) .009(7)
C33 .095(9) .093(11) .081(10) .000(8) .021(8) -.028(9)
C34 .149(13) .093(12) .075(11) .015(10) .040(10) -.004(10)
C35 .121(11) .083(10) .089(11) .029(8) .054(9) .040(9)
C36 .071(7) .073(8) .081(9) .006(6) .042(7) .022(7)
C121 .062(6) .061(7) .091(9) -.006(5) .035(6) -.020(7)
C122 .186(15) .127(13) .076(11) -.050(11) .016(11) -.021(9)
C123 .157(12) .073(9) .092(10) .001(8) .070(9) .000(8)
C141 .070(7) .064(7) .106(10) .005(6) .041(7) .025(7)
C142 .143(12) .169(15) .114(13) .071(11) .089(11) .042(11)
C143 .068(8) .114(12) .199(18) .002(8) .037(10) -.018(12)
C161 .068(7) .053(7) .081(9) .008(5) .026(6) -.002(6)
C162 .091(9) .079(9) .115(12) -.022(7) .020(8) -.018(8)
C163 .103(9) .096(10) .133(13) -.044(8) .047(9) .020(9)
C221 .088(8) .082(9) .092(10) -.025(7) .052(8) -.030(8)
C222 .111(10) .138(13) .155(15) -.006(10) .079(11) -.046(11)
C223 .129(12) .178(17) .136(16) .008(11) .080(12) .034(13)
C241 .122(10) .052(7) .119(12) -.011(7) .059(9) -.024(8)
C242 .211(19) .098(13) .23(2) .005(13) .006(18) .056(15)
C243 .34(3) .104(13) .131(16) -.107(15) .094(17) -.046(12)
C261 .081(8) .062(7) .089(9) -.009(6) .045(7) -.029(7)
C262 .085(9) .083(9) .121(11) .015(7) .045(8) .004(8)
C263 .101(9) .118(11) .081(10) -.007(8) .046(8) -.034(8)
C321 .111(10) .058(8) .062(8) .002(7) .012(7) -.007(6)
C322 .126(12) .079(10) .25(2) -.032(9) .068(13) .004(12)
C323 .173(14) .087(10) .121(13) .038(10) .040(11) -.010(9)
C341 .23(2) .32(3) .044(11) .11(2) .031(13) .060(14)
C342 .19(2) .51(5) .13(2) .16(3) -.030(17) -.02(3)
C343 .24(3) .57(6) .070(15) .13(3) .052(16) .07(2)
C361 .144(12) .062(8) .090(10) -.024(8) .042(9) .011(8)
C362 .197(15) .076(10) .122(13) .007(10) .063(12) -.015(9)
C363 .23(2) .170(19) .21(2) -.106(16) .079(18) -.009(17)

loop_
_atom_site_label
_atom_site_fract_x
_atom_site_fract_y
_atom_site_fract_z
_atom_site_U_iso_or_equiv
_atom_site_thermal_displace_type
_atom_site_calc_flag
_atom_site_refinement_flags
_atom_site_occupancy
_atom_site_disorder_group
_atom_site_type_symbol
Au1 .21702(3) .95994(2) .97143(2) .05483(12) Uani d . 1 . Au
Au2 -.00445(3) 1.01533(2) .82392(2) .05591(12) Uani d . 1 . Au
Au3 -.22684(3) 1.06284(2) .84990(2) .05799(13) Uani d . 1 . Au
S1 .3212(2) .97795(12) 1.08673(14) .0583(7) Uani d . 1 . S
S2 .1230(2) .94051(12) .85390(14) .0575(7) Uani d . 1 . S
S3 -.1189(2) 1.09885(12) .79477(14) .0589(7) Uani d . 1 . S
C11 .4323(7) .9279(5) 1.0996(5) .051(2) Uani d . 1 . C
C12 .5225(7) .9624(5) 1.1230(5) .056(3) Uani d . 1 . C
C13 .6097(7) .9295(5) 1.1259(6) .065(3) Uani d . 1 . C
H13A .6700 .9524 1.1413 .078 Uiso calc R 1 . H
C14 .6107(7) .8642(5) 1.1067(6) .061(3) Uani d . 1 . C
C15 .5220(7) .8311(5) 1.0867(5) .058(3) Uani d . 1 . C
H15A .5218 .7867 1.0756 .070 Uiso calc R 1 . H
C16 .4311(7) .8609(5) 1.0821(5) .051(2) Uani d . 1 . C
C21 .0782(6) .8575(4) .8525(5) .053(3) Uani d . 1 . C
C22 .1113(7) .8122(5) .8114(6) .067(3) Uani d . 1 . C
C23 .0818(8) .7464(6) .8135(6) .078(3) Uani d . 1 . C
H23A .1023 .7158 .7864 .094 Uiso calc R 1 . H
C24 .0245(8) .7237(5) .8527(6) .068(3) Uani d . 1 . C
C25 -.0072(7) .7698(5) .8891(6) .069(3) Uani d . 1 . C
H25A -.0485 .7563 .9141 .083 Uiso calc R 1 . H
C26 .0184(7) .8375(5) .8917(6) .063(3) Uani d . 1 . C
C31 -.1816(7) 1.1025(6) .6996(6) .065(3) Uani d . 1 . C
C32 -.2313(8) 1.0471(6) .6561(7) .074(3) Uani d . 1 . C
C33 -.2797(9) 1.0585(7) .5823(7) .092(4) Uani d . 1 . C
H33A -.3130 1.0233 .5542 .110 Uiso calc R 1 . H
C34 -.2814(11) 1.1171(9) .5490(8) .105(5) Uani d . 1 . C
C35 -.2335(10) 1.1676(7) .5922(8) .093(4) Uani d . 1 . C
H35A -.2342 1.2081 .5703 .112 Uiso calc R 1 . H
C36 -.1831(8) 1.1645(6) .6663(7) .071(3) Uani d . 1 . C
C121 .5308(7) 1.0346(5) 1.1472(6) .069(3) Uani d . 1 . C
H12A .4654 1.0469 1.1498 .083 Uiso calc R 1 . H
C122 .6071(12) 1.0444(7) 1.2219(7) .137(6) Uani d . 1 . C
H12B .5922 1.0152 1.2549 .206 Uiso calc R 1 . H
H12C .6043 1.0892 1.2367 .206 Uiso calc R 1 . H
H12D .6730 1.0352 1.2212 .206 Uiso calc R 1 . H
C123 .5487(10) 1.0783(6) 1.0925(7) .100(4) Uani d . 1 . C
H12E .4986 1.0701 1.0464 .150 Uiso calc R 1 . H
H12F .6139 1.0695 1.0901 .150 Uiso calc R 1 . H
H12G .5452 1.1235 1.1056 .150 Uiso calc R 1 . H
C141 .7027(8) .8303(5) 1.1006(7) .077(3) Uani d . 1 . C
H14A .6972 .7833 1.1098 .093 Uiso calc R 1 . H
C142 .7057(10) .8367(8) 1.0263(8) .130(6) Uani d . 1 . C
H14B .6435 .8215 .9923 .196 Uiso calc R 1 . H
H14C .7598 .8107 1.0220 .196 Uiso calc R 1 . H
H14D .7158 .8820 1.0168 .196 Uiso calc R 1 . H
C143 .8001(8) .8541(7) 1.1528(9) .129(6) Uani d . 1 . C
H14E .7990 .8502 1.2008 .194 Uiso calc R 1 . H
H14F .8099 .8994 1.1430 .194 Uiso calc R 1 . H
H14G .8540 .8281 1.1482 .194 Uiso calc R 1 . H
C161 .3361(7) .8184(5) 1.0600(6) .067(3) Uani d . 1 . C
H16A .2804 .8474 1.0588 .080 Uiso calc R 1 . H
C162 .3118(8) .7901(6) .9864(7) .099(4) Uani d . 1 . C
H16B .3093 .8249 .9530 .148 Uiso calc R 1 . H
H16C .2480 .7684 .9727 .148 Uiso calc R 1 . H
H16D .3626 .7590 .9864 .148 Uiso calc R 1 . H
C163 .3404(9) .7647(6) 1.1131(7) .109(5) Uani d . 1 . C
H16E .3561 .7834 1.1601 .164 Uiso calc R 1 . H
H16F .3913 .7335 1.1133 .164 Uiso calc R 1 . H
H16G .2767 .7429 1.0996 .164 Uiso calc R 1 . H
C221 .1764(9) .8321(6) .7677(7) .082(4) Uani d . 1 . C
H22A .2135 .8717 .7900 .099 Uiso calc R 1 . H
C222 .2541(9) .7794(7) .7675(8) .126(6) Uani d . 1 . C
H22B .2942 .7687 .8160 .189 Uiso calc R 1 . H
H22C .2965 .7961 .7427 .189 Uiso calc R 1 . H
H22D .2202 .7406 .7436 .189 Uiso calc R 1 . H
C223 .1125(11) .8500(8) .6927(9) .139(6) Uani d . 1 . C
H22E .1546 .8624 .6659 .208 Uiso calc R 1 . H
H22F .0698 .8863 .6941 .208 Uiso calc R 1 . H
H22G .0722 .8129 .6702 .208 Uiso calc R 1 . H
C241 -.0021(10) .6510(6) .8555(8) .093(4) Uani d . 1 . C
H24A -.0641 .6490 .8668 .111 Uiso calc R 1 . H
C242 .0792(14) .6180(8) .9164(11) .198(10) Uani d . 1 . C
H24B .0896 .6421 .9600 .297 Uiso calc R 1 . H
H24C .1402 .6172 .9059 .297 Uiso calc R 1 . H
H24D .0593 .5738 .9221 .297 Uiso calc R 1 . H
C243 -.0200(15) .6149(8) .7876(9) .188(9) Uani d . 1 . C
H24E -.0718 .6366 .7496 .282 Uiso calc R 1 . H
H24F -.0404 .5707 .7926 .282 Uiso calc R 1 . H
H24G .0406 .6141 .7764 .282 Uiso calc R 1 . H
C261 -.0241(8) .8815(5) .9359(6) .073(3) Uani d . 1 . C
H26A .0047 .9255 .9365 .088 Uiso calc R 1 . H
C262 -.1373(8) .8884(6) .9031(7) .094(4) Uani d . 1 . C
H26B -.1609 .9166 .9328 .140 Uiso calc R 1 . H
H26C -.1678 .8458 .9000 .140 Uiso calc R 1 . H
H26D -.1547 .9071 .8560 .140 Uiso calc R 1 . H
C263 .0051(9) .8585(6) 1.0145(6) .096(4) Uani d . 1 . C
H26E -.0234 .8878 1.0402 .145 Uiso calc R 1 . H
H26F .0768 .8586 1.0364 .145 Uiso calc R 1 . H
H26G -.0198 .8148 1.0157 .145 Uiso calc R 1 . H
C321 -.2326(9) .9778(5) .6883(6) .082(3) Uani d . 1 . C
H32A -.1999 .9807 .7405 .098 Uiso calc R 1 . H
C322 -.3376(11) .9527(7) .6731(10) .149(7) Uani d . 1 . C
H32B -.3744 .9836 .6910 .224 Uiso calc R 1 . H
H32C -.3352 .9110 .6964 .224 Uiso calc R 1 . H
H32D -.3701 .9475 .6223 .224 Uiso calc R 1 . H
C323 -.1754(11) .9296(7) .6605(8) .130(5) Uani d . 1 . C
H32E -.1084 .9456 .6702 .194 Uiso calc R 1 . H
H32F -.2079 .9244 .6097 .194 Uiso calc R 1 . H
H32G -.1730 .8879 .6838 .194 Uiso calc R 1 . H
C341 -.3372(19) 1.1238(13) .4690(9) .200(11) Uani d . 1 . C
H341 -.3714 1.0812 .4637 .240 Uiso calc R 1 . H
C342 -.4196(16) 1.1591(16) .4462(12) .300(19) Uani d . 1 . C
H34A -.4463 1.1642 .4843 .449 Uiso calc R 1 . H
H34B -.4681 1.1373 .4064 .449 Uiso calc R 1 . H
H34C -.4048 1.2017 .4313 .449 Uiso calc R 1 . H
C343 -.2840(18) 1.1085(17) .4296(10) .297(19) Uani d . 1 . C
H34D -.2274 1.0826 .4573 .445 Uiso calc R 1 . H
H34E -.2609 1.1480 .4137 .445 Uiso calc R 1 . H
H34F -.3242 1.0836 .3888 .445 Uiso calc R 1 . H
C361 -.1287(11) 1.2239(6) .7122(7) .099(4) Uani d . 1 . C
H36A -.0714 1.2048 .7502 .118 Uiso calc R 1 . H
C362 -.1920(12) 1.2562(7) .7512(8) .130(5) Uani d . 1 . C
H36B -.2187 1.2230 .7740 .194 Uiso calc R 1 . H
H36C -.2461 1.2801 .7174 .194 Uiso calc R 1 . H
H36D -.1512 1.2860 .7869 .194 Uiso calc R 1 . H
C363 -.0863(14) 1.2700(10) .6770(11) .201(9) Uani d . 1 . C
H36E -.0473 1.2470 .6534 .301 Uiso calc R 1 . H
H36F -.0440 1.3000 .7116 .301 Uiso calc R 1 . H
H36G -.1389 1.2940 .6421 .301 Uiso calc R 1 . H

loop_
_atom_type_symbol
_atom_type_description
_atom_type_scat_dispersion_real
_atom_type_scat_dispersion_imag
_atom_type_scat_source
C C 0.0033 0.0016 'International Tables Vol C Tables 4.2.6.8 and 6.1.1.4'
H H 0.0000 0.0000 'International Tables Vol C Tables 4.2.6.8 and 6.1.1.4'
O O 0.0106 0.0060 'International Tables Vol C Tables 4.2.6.8 and 6.1.1.4'
S S 0.1246 0.1234 'International Tables Vol C Tables 4.2.6.8 and 6.1.1.4'
Au Au -2.0133 8.8022 'International Tables Vol C Tables 4.2.6.8 and 6.1.1.4'

loop_
_geom_angle_atom_site_label_1
_geom_angle_atom_site_label_2
_geom_angle_atom_site_label_3
_geom_angle_site_symmetry_1
_geom_angle_site_symmetry_3
_geom_angle
_geom_angle_publ_flag
S1 Au1 S2 . . 175.82(9) y
S2 Au2 S3 . . 173.68(9) y
S1 Au3 S3 3_577 . 174.30(9) y
Au3 S1 Au1 3_577 . 101.03(9) y
Au2 S2 Au1 . . 106.51(10) y
Au2 S3 Au3 . . 100.22(10) y
C11 S1 Au1 . . 106.5(3) y
C11 S1 Au3 . 3_577 111.4(3) y
C21 S2 Au1 . . 104.9(3) y
C21 S2 Au2 . . 112.1(3) y
C31 S3 Au2 . . 110.5(3) y
C31 S3 Au3 . . 110.1(3) y
C12 C11 C16 . . 120.2(9) ?
C12 C11 S1 . . 114.8(7) ?
C16 C11 S1 . . 124.8(7) ?
C11 C12 C13 . . 118.4(9) ?
C11 C12 C121 . . 123.3(9) ?
C13 C12 C121 . . 118.3(9) ?
C14 C13 C12 . . 122.9(9) ?
C15 C14 C13 . . 117.3(9) ?
C15 C14 C141 . . 119.2(10) ?
C13 C14 C141 . . 123.2(9) ?
C14 C15 C16 . . 123.1(10) ?
C15 C16 C11 . . 118.0(8) ?
C15 C16 C161 . . 118.5(9) ?
C11 C16 C161 . . 123.5(8) ?
C26 C21 C22 . . 121.2(9) ?
C26 C21 S2 . . 123.0(7) ?
C22 C21 S2 . . 115.7(7) ?
C23 C22 C21 . . 116.2(10) ?
C23 C22 C221 . . 120.9(10) ?
C21 C22 C221 . . 122.9(10) ?
C24 C23 C22 . . 124.9(10) ?
C25 C24 C23 . . 116.0(10) ?
C25 C24 C241 . . 121.2(12) ?
C23 C24 C241 . . 122.8(10) ?
C24 C25 C26 . . 124.2(10) ?
C21 C26 C25 . . 117.4(9) ?
C21 C26 C261 . . 126.2(9) ?
C25 C26 C261 . . 116.4(9) ?
C36 C31 C32 . . 119.2(10) ?
C36 C31 S3 . . 116.7(9) ?
C32 C31 S3 . . 124.1(9) ?
C33 C32 C31 . . 117.2(11) ?
C33 C32 C321 . . 120.5(12) ?
C31 C32 C321 . . 122.3(10) ?
C34 C33 C32 . . 124.8(13) ?
C33 C34 C35 . . 115.7(13) ?
C33 C34 C341 . . 120.2(17) ?
C35 C34 C341 . . 124.1(18) ?
C36 C35 C34 . . 126.4(13) ?
C35 C36 C31 . . 116.6(11) ?
C35 C36 C361 . . 123.7(11) ?
C31 C36 C361 . . 119.6(11) ?
C123 C121 C122 . . 112.9(10) ?
C123 C121 C12 . . 110.8(9) ?
C122 C121 C12 . . 112.5(10) ?
C143 C141 C14 . . 114.5(11) ?
C143 C141 C142 . . 108.8(11) ?
C14 C141 C142 . . 110.8(9) ?
C163 C161 C162 . . 110.2(10) ?
C163 C161 C16 . . 112.9(9) ?
C162 C161 C16 . . 112.4(9) ?
C223 C221 C22 . . 110.5(10) ?
C223 C221 C222 . . 113.2(11) ?
C22 C221 C222 . . 114.4(13) ?
C243 C241 C242 . . 110.8(14) ?
C243 C241 C24 . . 114.3(12) ?
C242 C241 C24 . . 109.0(11) ?
C26 C261 C262 . . 112.3(10) ?
C26 C261 C263 . . 112.5(9) ?
C262 C261 C263 . . 109.8(9) ?
C323 C321 C322 . . 109.4(11) ?
C323 C321 C32 . . 111.0(11) ?
C322 C321 C32 . . 112.1(10) ?
C342 C341 C343 . . 124.(2) ?
C342 C341 C34 . . 120.(2) ?
C343 C341 C34 . . 113.9(19) ?
C363 C361 C362 . . 112.9(13) ?
C363 C361 C36 . . 115.8(12) ?
C362 C361 C36 . . 111.8(11) ?

loop_
_geom_bond_atom_site_label_1
_geom_bond_atom_site_label_2
_geom_bond_site_symmetry_2
_geom_bond_distance
_geom_bond_publ_flag
Au1 S1 . 2.287(3) y
Au1 S2 . 2.288(3) y
Au2 S2 . 2.281(2) y
Au2 S3 . 2.283(2) y
Au3 S1 3_577 2.285(3) ?
Au3 S3 . 2.288(3) y
S1 C11 . 1.820(9) y
S1 Au3 3_577 2.285(3) ?
S2 C21 . 1.800(9) y
S3 C31 . 1.791(11) y
C11 C12 . 1.394(12) y
C11 C16 . 1.403(12) y
C12 C13 . 1.393(13) y
C13 C14 . 1.380(13) y
C14 C15 . 1.361(12) y
C15 C16 . 1.401(12) y
C12 C121 . 1.535(13) y
C14 C141 . 1.520(13) y
C16 C161 . 1.533(13) y
C21 C26 . 1.394(12) ?
C21 C22 . 1.412(12) ?
C22 C23 . 1.406(15) ?
C22 C221 . 1.524(14) ?
C23 C24 . 1.384(14) ?
C24 C25 . 1.350(13) ?
C24 C241 . 1.531(15) ?
C25 C26 . 1.420(13) ?
C26 C261 . 1.516(13) ?
C31 C36 . 1.419(14) ?
C31 C32 . 1.445(15) ?
C32 C33 . 1.41(2) ?
C32 C321 . 1.550(15) ?
C33 C34 . 1.36(2) ?
C34 C35 . 1.36(2) ?
C34 C341 . 1.52(2) ?
C35 C36 . 1.40(2) ?
C36 C361 . 1.55(2) ?
C121 C122 . 1.52(2) y
C121 C123 . 1.491(14) y
C141 C142 . 1.49(2) y
C141 C143 . 1.50(2) y
C161 C162 . 1.494(15) y
C161 C163 . 1.502(14) y
C221 C223 . 1.50(2) ?
C221 C222 . 1.54(2) ?
C241 C243 . 1.48(2) ?
C241 C242 . 1.51(2) ?
C261 C262 . 1.520(14) ?
C261 C263 . 1.54(2) ?
C321 C323 . 1.49(2) ?
C321 C322 . 1.51(2) ?
C341 C342 . 1.31(2) ?
C341 C343 . 1.30(3) ?
C361 C363 . 1.42(2) ?
C361 C362 . 1.52(2) ?
